data_4514798
loop_
_publ_author_name
'Sahani, Rajkumar Lalji'
'Liu, Rai-Shung'

_publ_section_title
;
 Gold-Catalyzed Oxidative Arylations of 3-Butyn-1-ols and 2-Propyn-1-ols
 with Nitrones to Yield Distinct Fused Indoles Bearing a Heterocyclic Ring
;
_journal_issue 7
_journal_name_full 'ACS Catalysis'
_journal_page_first 5890
_journal_paper_doi 10.1021/acscatal.9b01491
_journal_volume 9
_journal_year 2019
_chemical_formula_moiety 'C20 H19 N O'
_chemical_formula_sum 'C20 H19 N O'
_chemical_formula_weight 289.36
_space_group_IT_number 19
_space_group_name_Hall 'P 2ac 2ab'
_space_group_name_H-M_alt 'P 21 21 21'
_symmetry_cell_setting orthorhombic
_symmetry_space_group_name_Hall 'P 2ac 2ab'
_symmetry_space_group_name_H-M 'P 21 21 21'
_atom_sites_solution_hydrogens geom
_atom_sites_solution_primary direct
_atom_sites_solution_secondary difmap
_audit_creation_method SHELXL-97
_cell_angle_alpha 90.00
_cell_angle_beta 90.00
_cell_angle_gamma 90.00
_cell_formula_units_Z 4
_cell_length_a 5.60730(10)
_cell_length_b 16.7309(5)
_cell_length_c 16.9207(6)
_cell_measurement_reflns_used 5033
_cell_measurement_temperature 200(2)
_cell_measurement_theta_max 24.825
_cell_measurement_theta_min 2.407
_cell_volume 1587.42(8)
_computing_molecular_graphics 'Ortep-3 for Windows (Farrugia, 1997)'
_computing_publication_material 'WinGX publication routines (Farrugia, 2005)'
_computing_structure_refinement 'SHELXL-2014/7 (Sheldrick, 2014)'
_computing_structure_solution 'SHELXL-2014/7 (Sheldrick, 2014)'
_diffrn_ambient_temperature 200(2)
_diffrn_measured_fraction_theta_full 0.989
_diffrn_measured_fraction_theta_max 0.989
_diffrn_measurement_device_type 'D8 Venture'
_diffrn_radiation_monochromator graphite
_diffrn_radiation_source 'fine-focus sealed tube'
_diffrn_radiation_type MoK\a
_diffrn_radiation_wavelength 0.71073
_diffrn_reflns_av_R_equivalents 0.0349
_diffrn_reflns_av_sigmaI/netI 0.0324
_diffrn_reflns_limit_h_max 5
_diffrn_reflns_limit_h_min -6
_diffrn_reflns_limit_k_max 19
_diffrn_reflns_limit_k_min -13
_diffrn_reflns_limit_l_max 20
_diffrn_reflns_limit_l_min -19
_diffrn_reflns_number 10681
_diffrn_reflns_theta_full 25.03
_diffrn_reflns_theta_max 25.03
_diffrn_reflns_theta_min 2.70
_exptl_absorpt_coefficient_mu 0.074
_exptl_absorpt_correction_T_max 0.9934
_exptl_absorpt_correction_T_min 0.9625
_exptl_absorpt_correction_type multi-scan
_exptl_absorpt_process_details SADABS
_exptl_crystal_colour colorless
_exptl_crystal_density_diffrn 1.211
_exptl_crystal_density_method 'not measured'
_exptl_crystal_description prism
_exptl_crystal_F_000 616
_exptl_crystal_size_max 0.52
_exptl_crystal_size_mid 0.20
_exptl_crystal_size_min 0.09
_refine_diff_density_max 0.100
_refine_diff_density_min -0.149
_refine_diff_density_rms 0.026
_refine_ls_abs_structure_details 'Flack H D (1983), Acta Cryst. A39, 876-881'
_refine_ls_abs_structure_Flack -1.1(15)
_refine_ls_extinction_method none
_refine_ls_goodness_of_fit_ref 1.088
_refine_ls_hydrogen_treatment constr
_refine_ls_matrix_type full
_refine_ls_number_parameters 201
_refine_ls_number_reflns 2770
_refine_ls_number_restraints 0
_refine_ls_restrained_S_all 1.088
_refine_ls_R_factor_all 0.0401
_refine_ls_R_factor_gt 0.0330
_refine_ls_shift/su_max 0.000
_refine_ls_shift/su_mean 0.000
_refine_ls_structure_factor_coef Fsqd
_refine_ls_weighting_details 'calc w=1/[\s^2^(Fo^2^)+(0.0303P)^2^+0.1657P] where P=(Fo^2^+2Fc^2^)/3'
_refine_ls_weighting_scheme calc
_refine_ls_wR_factor_gt 0.0707
_refine_ls_wR_factor_ref 0.0749
_reflns_number_gt 2503
_reflns_number_total 2770
_reflns_threshold_expression >2sigma(I)
_cod_data_source_file cs9b01491_si_005.cif
_cod_data_source_block d20680
_cod_database_code 4514798

loop_
_symmetry_equiv_pos_as_xyz
'x, y, z'
'-x+1/2, -y, z+1/2'
'-x, y+1/2, -z+1/2'
'x+1/2, -y+1/2, -z'

loop_
_atom_site_label
_atom_site_type_symbol
_atom_site_fract_x
_atom_site_fract_y
_atom_site_fract_z
_atom_site_U_iso_or_equiv
_atom_site_adp_type
_atom_site_occupancy
_atom_site_symmetry_multiplicity
_atom_site_calc_flag
_atom_site_refinement_flags
C1 C 0.3314(3) 0.56998(9) 0.80327(9) 0.0344(4) Uani 1 1 d .
C2 C 0.1421(3) 0.52326(10) 0.75909(11) 0.0477(5) Uani 1 1 d .
H2A H 0.0603 0.5587 0.7218 0.072 Uiso 1 1 calc R
H2B H 0.0263 0.5016 0.7968 0.072 Uiso 1 1 calc R
H2C H 0.2173 0.4793 0.7301 0.072 Uiso 1 1 calc R
C3 C 0.4684(3) 0.51827(10) 0.86101(11) 0.0453(4) Uani 1 1 d .
H3A H 0.5420 0.4736 0.8326 0.068 Uiso 1 1 calc R
H3B H 0.3589 0.4975 0.9012 0.068 Uiso 1 1 calc R
H3C H 0.5927 0.5503 0.8866 0.068 Uiso 1 1 calc R
C4 C 0.2365(3) 0.64479(9) 0.84023(9) 0.0319(3) Uani 1 1 d .
C5 C 0.0707(3) 0.67164(10) 0.89244(9) 0.0378(4) Uani 1 1 d .
H5 H -0.0397 0.6401 0.9215 0.045 Uiso 1 1 calc R
C6 C 0.0952(3) 0.75723(10) 0.89509(9) 0.0369(4) Uani 1 1 d .
C7 C 0.2831(3) 0.77825(9) 0.84360(9) 0.0340(4) Uani 1 1 d .
C8 C 0.3545(3) 0.85729(10) 0.83212(11) 0.0451(4) Uani 1 1 d .
H8 H 0.4828 0.8702 0.7977 0.054 Uiso 1 1 calc R
C9 C 0.2331(4) 0.91557(11) 0.87226(12) 0.0547(5) Uani 1 1 d .
H9 H 0.2776 0.9699 0.8656 0.066 Uiso 1 1 calc R
C10 C 0.0456(4) 0.89645(12) 0.92267(12) 0.0579(5) Uani 1 1 d .
H10 H -0.0362 0.9382 0.9493 0.069 Uiso 1 1 calc R
C11 C -0.0243(3) 0.81870(12) 0.93501(11) 0.0522(5) Uani 1 1 d .
H11 H -0.1518 0.8068 0.9701 0.063 Uiso 1 1 calc R
C12 C 0.5609(3) 0.68264(9) 0.76118(9) 0.0351(4) Uani 1 1 d .
H12 H 0.7133 0.6843 0.7918 0.042 Uiso 1 1 calc R
C13 C 0.5848(3) 0.72875(9) 0.68713(9) 0.0336(4) Uani 1 1 d .
H13 H 0.4542 0.7288 0.6514 0.040 Uiso 1 1 calc R
C14 C 0.7775(3) 0.76995(9) 0.66777(9) 0.0333(4) Uani 1 1 d .
H14 H 0.9069 0.7684 0.7040 0.040 Uiso 1 1 calc R
C15 C 0.8113(2) 0.81780(9) 0.59595(9) 0.0297(3) Uani 1 1 d .
C16 C 1.0156(3) 0.86470(9) 0.58774(10) 0.0356(4) Uani 1 1 d .
H16 H 1.1323 0.8648 0.6284 0.043 Uiso 1 1 calc R
C17 C 1.0503(3) 0.91125(10) 0.52089(10) 0.0418(4) Uani 1 1 d .
H17 H 1.1900 0.9430 0.5161 0.050 Uiso 1 1 calc R
C18 C 0.8830(3) 0.91155(10) 0.46146(10) 0.0426(4) Uani 1 1 d .
H18 H 0.9065 0.9436 0.4158 0.051 Uiso 1 1 calc R
C19 C 0.6812(3) 0.86514(10) 0.46845(10) 0.0394(4) Uani 1 1 d .
H19 H 0.5658 0.8652 0.4273 0.047 Uiso 1 1 calc R
C20 C 0.6455(3) 0.81866(9) 0.53460(9) 0.0341(4) Uani 1 1 d .
H20 H 0.5058 0.7867 0.5385 0.041 Uiso 1 1 calc R
N1 N 0.3626(2) 0.70789(7) 0.81054(8) 0.0353(3) Uani 1 1 d .
O1 O 0.4964(2) 0.60161(6) 0.74409(7) 0.0415(3) Uani 1 1 d .

loop_
_atom_site_aniso_label
_atom_site_aniso_U_11
_atom_site_aniso_U_22
_atom_site_aniso_U_33
_atom_site_aniso_U_23
_atom_site_aniso_U_13
_atom_site_aniso_U_12
C1 0.0360(8) 0.0326(9) 0.0345(9) 0.0042(7) 0.0006(7) -0.0028(7)
C2 0.0531(10) 0.0395(10) 0.0506(11) -0.0027(9) -0.0117(9) -0.0028(8)
C3 0.0486(10) 0.0397(9) 0.0475(11) 0.0098(8) -0.0060(8) -0.0016(8)
C4 0.0332(8) 0.0336(8) 0.0288(8) 0.0059(7) -0.0031(7) -0.0051(7)
C5 0.0332(8) 0.0470(10) 0.0333(9) 0.0048(8) 0.0012(7) -0.0052(7)
C6 0.0369(8) 0.0445(10) 0.0294(9) -0.0009(8) -0.0046(7) 0.0033(7)
C7 0.0360(8) 0.0352(9) 0.0307(9) -0.0009(7) -0.0046(7) 0.0007(7)
C8 0.0525(10) 0.0368(9) 0.0459(10) 0.0003(8) -0.0043(8) -0.0034(8)
C9 0.0670(13) 0.0379(10) 0.0593(12) -0.0083(9) -0.0176(11) 0.0057(9)
C10 0.0682(13) 0.0531(12) 0.0524(13) -0.0160(10) -0.0060(11) 0.0198(10)
C11 0.0508(10) 0.0652(13) 0.0405(11) -0.0059(10) 0.0032(8) 0.0119(10)
C12 0.0335(8) 0.0372(9) 0.0347(9) 0.0015(7) -0.0002(7) -0.0017(7)
C13 0.0315(8) 0.0384(9) 0.0307(9) 0.0030(7) -0.0007(7) -0.0009(6)
C14 0.0301(8) 0.0379(9) 0.0320(9) -0.0002(7) -0.0014(7) 0.0020(7)
C15 0.0310(7) 0.0272(7) 0.0308(8) -0.0045(7) 0.0056(7) 0.0016(6)
C16 0.0331(8) 0.0367(8) 0.0369(9) -0.0057(8) 0.0026(7) -0.0001(7)
C17 0.0390(8) 0.0387(9) 0.0476(11) -0.0016(8) 0.0113(8) -0.0079(8)
C18 0.0510(10) 0.0401(10) 0.0366(10) 0.0030(8) 0.0089(8) -0.0014(8)
C19 0.0430(9) 0.0437(9) 0.0314(9) -0.0007(8) -0.0002(8) -0.0008(8)
C20 0.0331(8) 0.0350(9) 0.0341(9) -0.0039(7) 0.0033(7) -0.0035(7)
N1 0.0387(7) 0.0323(7) 0.0348(8) 0.0006(6) 0.0073(6) -0.0036(6)
O1 0.0526(6) 0.0326(6) 0.0394(7) 0.0024(5) 0.0103(5) 0.0006(5)

loop_
_atom_type_symbol
_atom_type_description
_atom_type_scat_dispersion_real
_atom_type_scat_dispersion_imag
_atom_type_scat_source
C C 0.0033 0.0016 'International Tables Vol C Tables 4.2.6.8 and 6.1.1.4'
H H 0.0000 0.0000 'International Tables Vol C Tables 4.2.6.8 and 6.1.1.4'
N N 0.0061 0.0033 'International Tables Vol C Tables 4.2.6.8 and 6.1.1.4'
O O 0.0106 0.0060 'International Tables Vol C Tables 4.2.6.8 and 6.1.1.4'

loop_
_geom_angle_atom_site_label_1
_geom_angle_atom_site_label_2
_geom_angle_atom_site_label_3
_geom_angle
O1 C1 C4 102.03(11)
O1 C1 C3 109.14(13)
C4 C1 C3 112.86(13)
O1 C1 C2 106.97(13)
C4 C1 C2 112.85(13)
C3 C1 C2 112.26(13)
C1 C2 H2A 109.5
C1 C2 H2B 109.5
H2A C2 H2B 109.5
C1 C2 H2C 109.5
H2A C2 H2C 109.5
H2B C2 H2C 109.5
C1 C3 H3A 109.5
C1 C3 H3B 109.5
H3A C3 H3B 109.5
C1 C3 H3C 109.5
H3A C3 H3C 109.5
H3B C3 H3C 109.5
C5 C4 N1 109.73(14)
C5 C4 C1 142.29(14)
N1 C4 C1 107.97(12)
C4 C5 C6 106.48(14)
C4 C5 H5 126.8
C6 C5 H5 126.8
C11 C6 C7 118.15(16)
C11 C6 C5 134.39(17)
C7 C6 C5 107.46(14)
N1 C7 C8 131.33(15)
N1 C7 C6 106.22(13)
C8 C7 C6 122.43(15)
C9 C8 C7 117.57(17)
C9 C8 H8 121.2
C7 C8 H8 121.2
C8 C9 C10 121.07(18)
C8 C9 H9 119.5
C10 C9 H9 119.5
C11 C10 C9 121.77(18)
C11 C10 H10 119.1
C9 C10 H10 119.1
C10 C11 C6 119.00(18)
C10 C11 H11 120.5
C6 C11 H11 120.5
O1 C12 N1 101.42(12)
O1 C12 C13 110.23(13)
N1 C12 C13 113.87(13)
O1 C12 H12 110.3
N1 C12 H12 110.3
C13 C12 H12 110.3
C14 C13 C12 123.78(14)
C14 C13 H13 118.1
C12 C13 H13 118.1
C13 C14 C15 126.50(14)
C13 C14 H14 116.8
C15 C14 H14 116.8
C20 C15 C16 117.89(14)
C20 C15 C14 122.43(13)
C16 C15 C14 119.68(14)
C17 C16 C15 120.80(15)
C17 C16 H16 119.6
C15 C16 H16 119.6
C18 C17 C16 120.18(15)
C18 C17 H17 119.9
C16 C17 H17 119.9
C17 C18 C19 119.70(16)
C17 C18 H18 120.2
C19 C18 H18 120.2
C18 C19 C20 120.50(16)
C18 C19 H19 119.8
C20 C19 H19 119.8
C19 C20 C15 120.93(14)
C19 C20 H20 119.5
C15 C20 H20 119.5
C4 N1 C7 110.09(13)
C4 N1 C12 112.49(12)
C7 N1 C12 136.84(13)
C12 O1 C1 111.34(11)

loop_
_geom_bond_atom_site_label_1
_geom_bond_atom_site_label_2
_geom_bond_distance
C1 O1 1.4626(19)
C1 C4 1.497(2)
C1 C3 1.514(2)
C1 C2 1.515(2)
C2 H2A 0.9800
C2 H2B 0.9800
C2 H2C 0.9800
C3 H3A 0.9800
C3 H3B 0.9800
C3 H3C 0.9800
C4 C5 1.359(2)
C4 N1 1.3663(18)
C5 C6 1.439(2)
C5 H5 0.9500
C6 C11 1.401(2)
C6 C7 1.412(2)
C7 N1 1.3775(19)
C7 C8 1.395(2)
C8 C9 1.370(2)
C8 H8 0.9500
C9 C10 1.391(3)
C9 H9 0.9500
C10 C11 1.375(3)
C10 H10 0.9500
C11 H11 0.9500
C12 O1 1.4325(18)
C12 N1 1.4536(19)
C12 C13 1.478(2)
C12 H12 1.0000
C13 C14 1.323(2)
C13 H13 0.9500
C14 C15 1.468(2)
C14 H14 0.9500
C15 C20 1.394(2)
C15 C16 1.395(2)
C16 C17 1.387(2)
C16 H16 0.9500
C17 C18 1.375(2)
C17 H17 0.9500
C18 C19 1.377(2)
C18 H18 0.9500
C19 C20 1.378(2)
C19 H19 0.9500
C20 H20 0.9500
